data_1555662
loop_
_publ_author_name
'Mou, Xue-Qing'
'Xu, Zheng-Liang'
'Xu, Li'
'Wang, Shao-Hua'
'Zhang, Bang-Hong'
'Zhang, Di'
'Wang, Jie'
'Liu, Wei-Ting'
'Bao, Wen'

_publ_section_title
;
 The Synthesis of Multisubstituted Pyrroles via a Copper-Catalyzed Tandem
 Three-Component Reaction.
;
_journal_issue 16
_journal_name_full 'Organic letters'
_journal_page_first 4032
_journal_page_last 4035
_journal_paper_doi 10.1021/acs.orglett.6b01883
_journal_volume 18
_journal_year 2016
_chemical_formula_moiety '0.67(C19 H13 Cl N2)'
_chemical_formula_sum 'C12.67 H8.67 Cl0.67 N1.33'
_chemical_formula_weight 203.18
_space_group_crystal_system triclinic
_space_group_IT_number 2
_space_group_name_Hall '-P 1'
_space_group_name_H-M_alt 'P -1'
_atom_sites_solution_hydrogens geom
_atom_sites_solution_primary direct
_audit_creation_date 2015-06-03
_audit_creation_method
;
Olex2 1.2
(compiled 2015.01.26 svn.r3150 for OlexSys, GUI svn.r4998)
;
_cell_angle_alpha 92.244(18)
_cell_angle_beta 94.916(16)
_cell_angle_gamma 98.110(18)
_cell_formula_units_Z 3
_cell_length_a 4.0802(8)
_cell_length_b 11.717(3)
_cell_length_c 15.719(3)
_cell_measurement_reflns_used 933
_cell_measurement_temperature 293.64(10)
_cell_measurement_theta_max 23.7680
_cell_measurement_theta_min 3.8060
_cell_volume 740.2(3)
_computing_cell_refinement
;
CrysAlisPro, Agilent Technologies,
Version 1.171.37.33 (release 27-03-2014 CrysAlis171 .NET)
(compiled Mar 27 2014,17:12:48)
;
_computing_data_collection
;
CrysAlisPro, Agilent Technologies,
Version 1.171.37.33 (release 27-03-2014 CrysAlis171 .NET)
(compiled Mar 27 2014,17:12:48)
;
_computing_data_reduction
;
CrysAlisPro, Agilent Technologies,
Version 1.171.37.33 (release 27-03-2014 CrysAlis171 .NET)
(compiled Mar 27 2014,17:12:48)
;
_computing_molecular_graphics 'Olex2 (Dolomanov et al., 2009)'
_computing_publication_material 'Olex2 (Dolomanov et al., 2009)'
_computing_structure_refinement 'ShelXL (Sheldrick, 2008)'
_computing_structure_solution 'ShelXS (Sheldrick, 2008)'
_diffrn_ambient_environment air
_diffrn_ambient_temperature 293.64(10)
_diffrn_detector 'CCD plate'
_diffrn_detector_area_resol_mean 16.0733
_diffrn_detector_type Eos
_diffrn_measured_fraction_theta_full 0.997
_diffrn_measured_fraction_theta_max 0.997
_diffrn_measurement_details
;
#__ type_ start__ end____ width___ exp.time_
  1 omega   32.00   76.00   2.0000    8.0000
omega____ theta____ kappa____ phi______ frames
    -       20.5854   57.0000  150.0000 22

#__ type_ start__ end____ width___ exp.time_
  2 omega   -1.00   33.00   2.0000    8.0000
omega____ theta____ kappa____ phi______ frames
    -       20.5854   38.0000    0.0000 17

#__ type_ start__ end____ width___ exp.time_
  3 omega  -42.00   34.00   2.0000    8.0000
omega____ theta____ kappa____ phi______ frames
    -       20.5854  -57.0000  -30.0000 38

#__ type_ start__ end____ width___ exp.time_
  4 omega  -19.00   53.00   2.0000    8.0000
omega____ theta____ kappa____ phi______ frames
    -       20.5854  -99.0000   90.0000 36

#__ type_ start__ end____ width___ exp.time_
  5 omega   -8.00   24.00   2.0000    8.0000
omega____ theta____ kappa____ phi______ frames
    -      -17.1479  -99.0000  120.0000 16

#__ type_ start__ end____ width___ exp.time_
  6 omega  -47.00   35.00   2.0000    8.0000
omega____ theta____ kappa____ phi______ frames
    -       20.5854  -57.0000 -150.0000 41
;
_diffrn_measurement_device 'four-circle diffractometer'
_diffrn_measurement_device_type 'SuperNova, Dual, Cu at zero, Eos'
_diffrn_measurement_method '\w scans'
_diffrn_orient_matrix_UB_11 0.0355915000
_diffrn_orient_matrix_UB_12 0.0599203000
_diffrn_orient_matrix_UB_13 0.0114160000
_diffrn_orient_matrix_UB_21 -0.0094828000
_diffrn_orient_matrix_UB_22 0.0123280000
_diffrn_orient_matrix_UB_23 -0.0438884000
_diffrn_orient_matrix_UB_31 -0.1724550000
_diffrn_orient_matrix_UB_32 0.0026056000
_diffrn_orient_matrix_UB_33 0.0004934000
_diffrn_radiation_monochromator mirror
_diffrn_radiation_probe x-ray
_diffrn_radiation_type MoK\a
_diffrn_radiation_wavelength 0.71073
_diffrn_reflns_av_R_equivalents 0.0250
_diffrn_reflns_av_unetI/netI 0.0679
_diffrn_reflns_Laue_measured_fraction_full 0.997
_diffrn_reflns_Laue_measured_fraction_max 0.997
_diffrn_reflns_limit_h_max 5
_diffrn_reflns_limit_h_min -4
_diffrn_reflns_limit_k_max 14
_diffrn_reflns_limit_k_min -14
_diffrn_reflns_limit_l_max 18
_diffrn_reflns_limit_l_min -19
_diffrn_reflns_number 4531
_diffrn_reflns_point_group_measured_fraction_full 0.997
_diffrn_reflns_point_group_measured_fraction_max 0.997
_diffrn_reflns_theta_full 26.000
_diffrn_reflns_theta_max 26.016
_diffrn_reflns_theta_min 3.518
_diffrn_source 'SuperNova (Mo) X-ray Source'
_exptl_absorpt_coefficient_mu 0.255
_exptl_absorpt_correction_T_max 1.00000
_exptl_absorpt_correction_T_min 0.72980
_exptl_absorpt_correction_type multi-scan
_exptl_absorpt_process_details
;
CrysAlisPro, Agilent Technologies,
Version 1.171.37.33 (release 27-03-2014 CrysAlis171 .NET)
(compiled Mar 27 2014,17:12:48)
Empirical absorption correction using spherical harmonics,
 implemented in SCALE3 ABSPACK scaling algorithm.
;
_exptl_crystal_colour 'clear light colourless'
_exptl_crystal_colour_lustre clear
_exptl_crystal_colour_modifier light
_exptl_crystal_colour_primary colourless
_exptl_crystal_density_diffrn 1.367
_exptl_crystal_description block
_exptl_crystal_F_000 316
_exptl_crystal_size_max 0.31
_exptl_crystal_size_mid 0.27
_exptl_crystal_size_min 0.25
_refine_diff_density_max 0.174
_refine_diff_density_min -0.288
_refine_diff_density_rms 0.049
_refine_ls_extinction_method none
_refine_ls_goodness_of_fit_ref 1.054
_refine_ls_hydrogen_treatment constr
_refine_ls_matrix_type full
_refine_ls_number_parameters 199
_refine_ls_number_reflns 2895
_refine_ls_number_restraints 0
_refine_ls_restrained_S_all 1.054
_refine_ls_R_factor_all 0.0959
_refine_ls_R_factor_gt 0.0584
_refine_ls_shift/su_max 0.000
_refine_ls_shift/su_mean 0.000
_refine_ls_structure_factor_coef Fsqd
_refine_ls_weighting_details 'w=1/[\s^2^(Fo^2^)+(0.0350P)^2^+0.2026P] where P=(Fo^2^+2Fc^2^)/3'
_refine_ls_weighting_scheme calc
_refine_ls_wR_factor_gt 0.1109
_refine_ls_wR_factor_ref 0.1382
_reflns_Friedel_coverage 0.000
_reflns_number_gt 1821
_reflns_number_total 2895
_reflns_threshold_expression 'I > 2\s(I)'
_cod_data_source_file ol6b01883_si_002.cif
_cod_data_source_block wangshh0603
_cod_database_code 1555662
_shelx_space_group_comment
;
The symmetry employed for this shelxl refinement is uniquely defined
by the following loop, which should always be used as a source of
symmetry information in preference to the above space-group names.
They are only intended as comments.
;
_reflns_odcompleteness_completeness 99.73
_reflns_odcompleteness_iscentric 1
_reflns_odcompleteness_theta 26.32
_olex2_refinement_description
;
1. Fixed Uiso
 At 1.2 times of:
  All C(H) groups, All C(H,H) groups
2.a Secondary CH2 refined with riding coordinates:
 C12(H12A,H12B), C11(H11A,H11B)
2.b Aromatic/amide H refined with riding coordinates:
 C2(H2), C6(H6), C5(H5), C3(H3), C10(H10), C2AA(H2AA), C14(H14), C16(H16),
 C15(H15)
;
_shelx_shelxl_version_number 2014/7
_olex2_date_sample_data_collection 2015-06-03
_olex2_submission_special_instructions 'No special instructions were received'

loop_
_space_group_symop_operation_xyz
'x, y, z'
'-x, -y, -z'

loop_
_atom_site_label
_atom_site_type_symbol
_atom_site_fract_x
_atom_site_fract_y
_atom_site_fract_z
_atom_site_U_iso_or_equiv
_atom_site_adp_type
_atom_site_occupancy
_atom_site_site_symmetry_order
_atom_site_calc_flag
_atom_site_refinement_flags_posn
Cl1 Cl 0.3275(2) 0.35701(8) 0.49450(6) 0.0783(3) Uani 1 1 d .
C7 C -0.4325(6) -0.0327(2) 0.27003(16) 0.0389(6) Uani 1 1 d .
C1 C -0.2372(6) 0.0627(2) 0.32319(17) 0.0387(6) Uani 1 1 d .
N1 N -0.7414(5) -0.13537(19) 0.15986(13) 0.0404(5) Uani 1 1 d .
C18 C -0.5621(7) 0.0652(3) 0.13117(18) 0.0467(7) Uani 1 1 d .
C2 C -0.0479(6) 0.1551(2) 0.28954(18) 0.0456(7) Uani 1 1 d .
H2 H -0.0377 0.1566 0.2307 0.055 Uiso 1 1 calc R
C12 C -0.9415(7) -0.2950(3) 0.05797(18) 0.0530(8) Uani 1 1 d .
H12A H -1.1019 -0.3204 0.0094 0.064 Uiso 1 1 calc R
H12B H -0.7232 -0.3059 0.0420 0.064 Uiso 1 1 calc R
C4 C 0.1117(7) 0.2431(2) 0.42918(19) 0.0497(7) Uani 1 1 d .
C9 C -0.7262(6) -0.2065(2) 0.22599(17) 0.0423(7) Uani 1 1 d .
C6 C -0.2429(7) 0.0634(2) 0.41185(17) 0.0473(7) Uani 1 1 d .
H6 H -0.3663 0.0021 0.4360 0.057 Uiso 1 1 calc R
C5 C -0.0700(7) 0.1527(3) 0.46471(19) 0.0551(8) Uani 1 1 d .
H5 H -0.0768 0.1516 0.5237 0.066 Uiso 1 1 calc R
C17 C -0.9079(6) -0.3235(2) 0.21511(19) 0.0444(7) Uani 1 1 d .
C8 C -0.5662(6) -0.0285(2) 0.18546(16) 0.0393(6) Uani 1 1 d .
C3 C 0.1255(7) 0.2452(2) 0.34189(19) 0.0500(7) Uani 1 1 d .
H3 H 0.2506 0.3066 0.3184 0.060 Uiso 1 1 calc R
C10 C -0.5354(6) -0.1454(2) 0.29406(17) 0.0444(7) Uani 1 1 d .
H10 H -0.4836 -0.1741 0.3471 0.053 Uiso 1 1 calc R
C2AA C -0.9753(7) -0.3895(3) 0.2847(2) 0.0568(8) Uani 1 1 d .
H2AA H -0.8997 -0.3594 0.3396 0.068 Uiso 1 1 calc R
C14 C -1.2016(7) -0.4779(3) 0.1217(2) 0.0642(9) Uani 1 1 d .
H14 H -1.2794 -0.5087 0.0671 0.077 Uiso 1 1 calc R
N2 N -0.5603(7) 0.1422(2) 0.08782(16) 0.0679(8) Uani 1 1 d .
C11 C -0.9452(7) -0.1682(3) 0.07926(17) 0.0480(7) Uani 1 1 d .
H11A H -0.8573 -0.1226 0.0340 0.058 Uiso 1 1 calc R
H11B H -1.1714 -0.1541 0.0845 0.058 Uiso 1 1 calc R
C13 C -1.0233(7) -0.3673(3) 0.13206(19) 0.0493(7) Uani 1 1 d .
C16 C -1.1526(8) -0.4988(3) 0.2734(2) 0.0688(10) Uani 1 1 d .
H16 H -1.1966 -0.5425 0.3203 0.083 Uiso 1 1 calc R
C15 C -1.2645(8) -0.5427(3) 0.1917(3) 0.0735(10) Uani 1 1 d .
H15 H -1.3834 -0.6167 0.1837 0.088 Uiso 1 1 calc R

loop_
_atom_site_aniso_label
_atom_site_aniso_U_11
_atom_site_aniso_U_22
_atom_site_aniso_U_33
_atom_site_aniso_U_23
_atom_site_aniso_U_13
_atom_site_aniso_U_12
Cl1 0.0829(6) 0.0585(6) 0.0822(7) -0.0218(5) -0.0071(5) -0.0124(4)
C7 0.0394(15) 0.0362(16) 0.0409(15) -0.0020(12) 0.0047(12) 0.0059(12)
C1 0.0402(15) 0.0314(15) 0.0447(15) 0.0021(12) 0.0033(12) 0.0063(11)
N1 0.0426(13) 0.0393(13) 0.0376(12) -0.0021(11) 0.0015(10) 0.0021(10)
C18 0.0481(17) 0.0494(19) 0.0407(16) -0.0015(15) 0.0037(13) 0.0014(14)
C2 0.0502(17) 0.0416(17) 0.0439(16) 0.0012(14) 0.0066(13) 0.0017(13)
C12 0.0508(18) 0.055(2) 0.0499(18) -0.0150(16) 0.0009(15) 0.0048(14)
C4 0.0463(16) 0.0411(17) 0.0582(18) -0.0046(15) -0.0067(15) 0.0035(13)
C9 0.0427(15) 0.0384(16) 0.0459(16) -0.0008(13) 0.0045(13) 0.0061(12)
C6 0.0562(18) 0.0393(17) 0.0434(16) 0.0023(14) 0.0035(14) -0.0030(13)
C5 0.067(2) 0.053(2) 0.0424(16) -0.0011(15) 0.0006(15) 0.0011(16)
C17 0.0399(15) 0.0348(16) 0.0578(18) -0.0013(14) 0.0057(14) 0.0037(12)
C8 0.0403(15) 0.0387(16) 0.0383(15) 0.0003(13) 0.0054(12) 0.0032(12)
C3 0.0478(17) 0.0396(17) 0.0601(19) 0.0059(15) 0.0062(14) -0.0036(13)
C10 0.0508(17) 0.0396(16) 0.0417(15) 0.0026(13) 0.0013(13) 0.0039(13)
C2AA 0.0593(19) 0.0419(18) 0.067(2) 0.0050(16) 0.0029(16) 0.0001(15)
C14 0.057(2) 0.047(2) 0.083(2) -0.0154(19) -0.0050(18) 0.0002(16)
N2 0.086(2) 0.0603(19) 0.0538(16) 0.0148(15) -0.0011(15) -0.0025(15)
C11 0.0466(16) 0.0560(19) 0.0396(15) -0.0036(14) 0.0002(13) 0.0048(14)
C13 0.0426(16) 0.0464(18) 0.0576(18) -0.0063(16) 0.0029(14) 0.0056(13)
C16 0.065(2) 0.049(2) 0.090(3) 0.012(2) 0.005(2) -0.0017(16)
C15 0.061(2) 0.041(2) 0.113(3) -0.001(2) 0.000(2) -0.0066(16)

loop_
_atom_type_symbol
_atom_type_description
_atom_type_scat_dispersion_real
_atom_type_scat_dispersion_imag
_atom_type_scat_source
C C 0.0033 0.0016 'International Tables Vol C Tables 4.2.6.8 and 6.1.1.4'
H H 0.0000 0.0000 'International Tables Vol C Tables 4.2.6.8 and 6.1.1.4'
Cl Cl 0.1484 0.1585 'International Tables Vol C Tables 4.2.6.8 and 6.1.1.4'
N N 0.0061 0.0033 'International Tables Vol C Tables 4.2.6.8 and 6.1.1.4'

loop_
_geom_angle_atom_site_label_1
_geom_angle_atom_site_label_2
_geom_angle_atom_site_label_3
_geom_angle
C8 C7 C1 126.7(2)
C8 C7 C10 105.9(2)
C10 C7 C1 127.4(2)
C2 C1 C7 123.1(2)
C2 C1 C6 117.5(2)
C6 C1 C7 119.4(2)
C9 N1 C8 109.0(2)
C9 N1 C11 123.1(2)
C8 N1 C11 127.5(2)
N2 C18 C8 179.1(3)
C1 C2 H2 119.4
C3 C2 C1 121.2(3)
C3 C2 H2 119.4
H12A C12 H12B 107.9
C11 C12 H12A 109.3
C11 C12 H12B 109.3
C13 C12 H12A 109.3
C13 C12 H12B 109.3
C13 C12 C11 111.8(2)
C5 C4 Cl1 119.8(2)
C5 C4 C3 120.9(3)
C3 C4 Cl1 119.3(2)
N1 C9 C17 118.9(2)
N1 C9 C10 108.0(2)
C10 C9 C17 133.1(3)
C1 C6 H6 119.2
C5 C6 C1 121.7(3)
C5 C6 H6 119.2
C4 C5 C6 119.2(3)
C4 C5 H5 120.4
C6 C5 H5 120.4
C2AA C17 C9 121.6(3)
C2AA C17 C13 120.2(3)
C13 C17 C9 118.2(3)
C7 C8 C18 130.5(2)
N1 C8 C7 108.4(2)
N1 C8 C18 121.0(2)
C2 C3 H3 120.2
C4 C3 C2 119.5(3)
C4 C3 H3 120.2
C7 C10 H10 125.6
C9 C10 C7 108.8(2)
C9 C10 H10 125.6
C17 C2AA H2AA 119.6
C16 C2AA C17 120.8(3)
C16 C2AA H2AA 119.6
C13 C14 H14 119.6
C15 C14 H14 119.6
C15 C14 C13 120.8(3)
N1 C11 C12 108.7(2)
N1 C11 H11A 109.9
N1 C11 H11B 109.9
C12 C11 H11A 109.9
C12 C11 H11B 109.9
H11A C11 H11B 108.3
C17 C13 C12 119.1(2)
C14 C13 C12 122.7(3)
C14 C13 C17 118.3(3)
C2AA C16 H16 120.4
C2AA C16 C15 119.3(3)
C15 C16 H16 120.4
C14 C15 H15 119.7
C16 C15 C14 120.7(3)
C16 C15 H15 119.7

loop_
_geom_bond_atom_site_label_1
_geom_bond_atom_site_label_2
_geom_bond_distance
Cl1 C4 1.737(3)
C7 C1 1.464(3)
C7 C8 1.398(3)
C7 C10 1.404(4)
C1 C2 1.389(4)
C1 C6 1.396(4)
N1 C9 1.361(3)
N1 C8 1.378(3)
N1 C11 1.461(3)
C18 C8 1.416(4)
C18 N2 1.151(4)
C2 H2 0.9300
C2 C3 1.383(4)
C12 H12A 0.9700
C12 H12B 0.9700
C12 C11 1.512(4)
C12 C13 1.499(4)
C4 C5 1.371(4)
C4 C3 1.379(4)
C9 C17 1.460(4)
C9 C10 1.380(3)
C6 H6 0.9300
C6 C5 1.381(4)
C5 H5 0.9300
C17 C2AA 1.388(4)
C17 C13 1.401(4)
C3 H3 0.9300
C10 H10 0.9300
C2AA H2AA 0.9300
C2AA C16 1.376(4)
C14 H14 0.9300
C14 C13 1.390(4)
C14 C15 1.383(5)
C11 H11A 0.9700
C11 H11B 0.9700
C16 H16 0.9300
C16 C15 1.380(5)
C15 H15 0.9300

loop_
_geom_torsion_atom_site_label_1
_geom_torsion_atom_site_label_2
_geom_torsion_atom_site_label_3
_geom_torsion_atom_site_label_4
_geom_torsion
Cl1 C4 C5 C6 179.4(2)
Cl1 C4 C3 C2 -179.5(2)
C7 C1 C2 C3 178.1(2)
C7 C1 C6 C5 -178.3(3)
C1 C7 C8 N1 -178.0(2)
C1 C7 C8 C18 -2.7(5)
C1 C7 C10 C9 177.5(2)
C1 C2 C3 C4 0.2(4)
C1 C6 C5 C4 0.1(4)
N1 C9 C17 C2AA -162.9(3)
N1 C9 C17 C13 15.2(4)
N1 C9 C10 C7 0.7(3)
C2 C1 C6 C5 0.5(4)
C9 N1 C8 C7 0.8(3)
C9 N1 C8 C18 -175.1(2)
C9 N1 C11 C12 -36.2(3)
C9 C17 C2AA C16 178.7(3)
C9 C17 C13 C12 3.0(4)
C9 C17 C13 C14 -178.9(2)
C6 C1 C2 C3 -0.7(4)
C5 C4 C3 C2 0.4(4)
C17 C9 C10 C7 -177.0(3)
C17 C2AA C16 C15 -0.1(5)
C8 C7 C1 C2 -26.6(4)
C8 C7 C1 C6 152.2(3)
C8 C7 C10 C9 -0.2(3)
C8 N1 C9 C17 177.1(2)
C8 N1 C9 C10 -0.9(3)
C8 N1 C11 C12 151.0(2)
C3 C4 C5 C6 -0.5(5)
C10 C7 C1 C2 156.2(3)
C10 C7 C1 C6 -25.0(4)
C10 C7 C8 N1 -0.3(3)
C10 C7 C8 C18 175.1(3)
C10 C9 C17 C2AA 14.6(5)
C10 C9 C17 C13 -167.3(3)
C2AA C17 C13 C12 -178.9(3)
C2AA C17 C13 C14 -0.7(4)
C2AA C16 C15 C14 -0.3(5)
C11 N1 C9 C17 3.2(4)
C11 N1 C9 C10 -174.9(2)
C11 N1 C8 C7 174.4(2)
C11 N1 C8 C18 -1.5(4)
C11 C12 C13 C17 -36.6(4)
C11 C12 C13 C14 145.3(3)
C13 C12 C11 N1 50.4(3)
C13 C17 C2AA C16 0.6(5)
C13 C14 C15 C16 0.2(5)
C15 C14 C13 C12 178.4(3)
C15 C14 C13 C17 0.3(5)
